data_7135739
loop_
_publ_author_name
'Phukan, Hirak Jyoti'
'Samanta, Arup'
'Mohar, Kailash'
'Mondal, Avijit'
'Dihingia, Rinku'
'Srimani, Dipankar'

_publ_section_title
;
 Mn(II)-catalyzed switchable synthesis of P(O)-C and P(O)-O bonds from
 alcohols and diarylphosphine oxides <i>via</i> phospha-Brook
 rearrangement.
;
_journal_issue 38
_journal_name_full 'Chemical communications (Cambridge, England)'
_journal_page_first 9676
_journal_page_last 9679
_journal_paper_doi 10.1039/d6cc01657j
_journal_volume 62
_journal_year 2026
_chemical_formula_sum 'C19 H15 F2 O P'
_chemical_formula_weight 328.28
_space_group_crystal_system triclinic
_space_group_IT_number 2
_space_group_name_Hall '-P 1'
_space_group_name_H-M_alt 'P -1'
_atom_sites_solution_hydrogens geom
_audit_creation_method SHELXL-2018/3
_audit_update_record
;
2026-01-24 deposited with the CCDC.	2026-04-14 downloaded from the CCDC.
;
_cell_angle_alpha 67.662(2)
_cell_angle_beta 81.084(2)
_cell_angle_gamma 81.329(2)
_cell_formula_units_Z 2
_cell_length_a 5.8317(4)
_cell_length_b 11.0586(8)
_cell_length_c 13.6838(10)
_cell_measurement_reflns_used 9989
_cell_measurement_temperature 295(2)
_cell_measurement_theta_max 25.02
_cell_measurement_theta_min 3.00
_cell_volume 802.30(10)
_computing_structure_refinement 'SHELXL-2018/3 (Sheldrick, 2018)'
_computing_structure_solution 'SHELXT 2018/2 (Sheldrick, 2018)'
_diffrn_ambient_temperature 295(2)
_diffrn_measured_fraction_theta_full 0.988
_diffrn_measured_fraction_theta_max 0.988
_diffrn_measurement_device_type 'Bruker APEX-II CCD'
_diffrn_measurement_method '\f and \w scans'
_diffrn_radiation_type MoK\a
_diffrn_radiation_wavelength 0.71073
_diffrn_reflns_av_R_equivalents 0.0311
_diffrn_reflns_av_unetI/netI 0.0178
_diffrn_reflns_Laue_measured_fraction_full 0.988
_diffrn_reflns_Laue_measured_fraction_max 0.988
_diffrn_reflns_limit_h_max 6
_diffrn_reflns_limit_h_min -6
_diffrn_reflns_limit_k_max 13
_diffrn_reflns_limit_k_min -13
_diffrn_reflns_limit_l_max 16
_diffrn_reflns_limit_l_min -16
_diffrn_reflns_number 18931
_diffrn_reflns_point_group_measured_fraction_full 0.988
_diffrn_reflns_point_group_measured_fraction_max 0.988
_diffrn_reflns_theta_full 24.999
_diffrn_reflns_theta_max 24.999
_diffrn_reflns_theta_min 2.999
_exptl_absorpt_coefficient_mu 0.193
_exptl_crystal_colour colourless
_exptl_crystal_density_diffrn 1.359
_exptl_crystal_description needle
_exptl_crystal_F_000 340
_refine_diff_density_max 0.283
_refine_diff_density_min -0.264
_refine_diff_density_rms 0.031
_refine_ls_extinction_method none
_refine_ls_goodness_of_fit_ref 0.695
_refine_ls_hydrogen_treatment constr
_refine_ls_matrix_type full
_refine_ls_number_parameters 208
_refine_ls_number_reflns 2783
_refine_ls_number_restraints 0
_refine_ls_restrained_S_all 0.695
_refine_ls_R_factor_all 0.0359
_refine_ls_R_factor_gt 0.0325
_refine_ls_shift/su_max 0.001
_refine_ls_shift/su_mean 0.000
_refine_ls_structure_factor_coef Fsqd
_refine_ls_weighting_details 'w=1/[\s^2^(Fo^2^)+(0.1000P)^2^+0.5187P] where P=(Fo^2^+2Fc^2^)/3'
_refine_ls_weighting_scheme calc
_refine_ls_wR_factor_gt 0.0983
_refine_ls_wR_factor_ref 0.1080
_reflns_Friedel_coverage 0.000
_reflns_number_gt 2552
_reflns_number_total 2783
_reflns_threshold_expression 'I > 2\s(I)'
_cod_data_source_file d6cc01657j2.cif
_cod_data_source_block 3F5FCP_0m_a
_cod_depositor_comments 'Adding full bibliography for 7135739--7135740.cif.'
_cod_database_code 7135739
_shelx_shelxl_version_number 2018/3
_shelx_space_group_comment
;
The symmetry employed for this shelxl refinement is uniquely defined
by the following loop, which should always be used as a source of
symmetry information in preference to the above space-group names.
They are only intended as comments.
;

loop_
_space_group_symop_operation_xyz
'x, y, z'
'-x, -y, -z'

loop_
_atom_site_label
_atom_site_type_symbol
_atom_site_fract_x
_atom_site_fract_y
_atom_site_fract_z
_atom_site_U_iso_or_equiv
_atom_site_adp_type
_atom_site_occupancy
_atom_site_site_symmetry_order
_atom_site_calc_flag
_atom_site_refinement_flags_posn
_atom_site_refinement_flags_adp
_atom_site_refinement_flags_occupancy
_atom_site_disorder_assembly
_atom_site_disorder_group
P001 P 0.51873(6) 0.59990(4) 0.62597(3) 0.03439(16) Uani 1 1 d . . . . .
O1 O 0.28474(19) 0.55956(12) 0.63028(9) 0.0476(3) Uani 1 1 d . . . . .
F1 F 0.4616(3) 0.06541(12) 0.85826(10) 0.0787(4) Uani 1 1 d . . . . .
F2 F 1.0779(2) 0.21245(14) 0.94965(10) 0.0779(4) Uani 1 1 d . . . . .
C005 C 0.7595(3) 0.35658(14) 0.71923(11) 0.0361(3) Uani 1 1 d . . . . .
C006 C 0.7571(3) 0.47714(14) 0.61877(12) 0.0375(3) Uani 1 1 d . . . . .
H00A H 0.744614 0.451539 0.559549 0.045 Uiso 1 1 calc R U . . .
H00B H 0.903529 0.515189 0.605309 0.045 Uiso 1 1 calc R U . . .
C007 C 0.5465(3) 0.63720(15) 0.74067(12) 0.0381(3) Uani 1 1 d . . . . .
C008 C 0.6013(3) 0.26443(16) 0.74320(13) 0.0439(4) Uani 1 1 d . . . . .
H008 H 0.489787 0.275786 0.697839 0.053 Uiso 1 1 calc R U . . .
C009 C 0.9222(3) 0.33823(16) 0.78910(13) 0.0437(4) Uani 1 1 d . . . . .
H009 H 1.029253 0.398956 0.774171 0.052 Uiso 1 1 calc R U . . .
C00A C 0.5753(3) 0.74736(14) 0.51248(11) 0.0370(3) Uani 1 1 d . . . . .
C00B C 0.7401(3) 0.69111(18) 0.74832(14) 0.0497(4) Uani 1 1 d . . . . .
H00C H 0.863544 0.705565 0.694645 0.060 Uiso 1 1 calc R U . . .
C00C C 0.7904(3) 0.77195(17) 0.45427(14) 0.0501(4) Uani 1 1 d . . . . .
H00D H 0.918227 0.709675 0.472742 0.060 Uiso 1 1 calc R U . . .
C00D C 0.3875(3) 0.84208(17) 0.48367(15) 0.0515(4) Uani 1 1 d . . . . .
H00E H 0.241527 0.826791 0.521874 0.062 Uiso 1 1 calc R U . . .
C00E C 0.8170(4) 0.88888(19) 0.36848(15) 0.0587(5) Uani 1 1 d . . . . .
H00F H 0.961848 0.904321 0.329190 0.070 Uiso 1 1 calc R U . . .
C00F C 0.9217(3) 0.22874(18) 0.88048(13) 0.0509(4) Uani 1 1 d . . . . .
C00G C 0.6136(3) 0.15622(17) 0.83554(14) 0.0500(4) Uani 1 1 d . . . . .
C00H C 0.7709(3) 0.13475(17) 0.90656(13) 0.0549(5) Uani 1 1 d . . . . .
H00H H 0.775146 0.060796 0.968737 0.066 Uiso 1 1 calc R U . . .
C00I C 0.3668(3) 0.6143(2) 0.82177(14) 0.0559(5) Uani 1 1 d . . . . .
H00I H 0.237421 0.577078 0.817885 0.067 Uiso 1 1 calc R U . . .
C00J C 0.6297(4) 0.98178(17) 0.34155(15) 0.0586(5) Uani 1 1 d . . . . .
H00J H 0.648025 1.060447 0.284386 0.070 Uiso 1 1 calc R U . . .
C00K C 0.7492(4) 0.7233(2) 0.83585(17) 0.0638(5) Uani 1 1 d . . . . .
H00K H 0.878408 0.760079 0.840628 0.077 Uiso 1 1 calc R U . . .
C00L C 0.4154(4) 0.95867(18) 0.39893(17) 0.0612(5) Uani 1 1 d . . . . .
H00L H 0.288640 1.021769 0.380620 0.073 Uiso 1 1 calc R U . . .
C00M C 0.5686(4) 0.7013(3) 0.91551(18) 0.0734(6) Uani 1 1 d . . . . .
H00M H 0.575351 0.723533 0.973998 0.088 Uiso 1 1 calc R U . . .
C00N C 0.3789(4) 0.6469(3) 0.90939(17) 0.0756(6) Uani 1 1 d . . . . .
H00N H 0.257272 0.631468 0.963953 0.091 Uiso 1 1 calc R U . . .

loop_
_atom_site_aniso_label
_atom_site_aniso_U_11
_atom_site_aniso_U_22
_atom_site_aniso_U_33
_atom_site_aniso_U_23
_atom_site_aniso_U_13
_atom_site_aniso_U_12
P001 0.0315(2) 0.0366(2) 0.0359(2) -0.01317(17) -0.00444(15) -0.00496(15)
O1 0.0365(6) 0.0556(7) 0.0523(7) -0.0181(5) -0.0057(5) -0.0132(5)
F1 0.1013(10) 0.0641(7) 0.0677(8) -0.0108(6) 0.0037(7) -0.0479(7)
F2 0.0792(8) 0.0884(9) 0.0611(7) -0.0137(6) -0.0348(6) -0.0020(7)
C005 0.0376(8) 0.0338(7) 0.0367(7) -0.0147(6) -0.0001(6) -0.0021(6)
C006 0.0380(8) 0.0367(8) 0.0375(8) -0.0141(6) -0.0005(6) -0.0046(6)
C007 0.0379(8) 0.0373(8) 0.0390(8) -0.0149(6) -0.0085(6) 0.0031(6)
C008 0.0480(9) 0.0435(9) 0.0427(8) -0.0172(7) -0.0033(7) -0.0100(7)
C009 0.0414(8) 0.0441(9) 0.0466(9) -0.0171(7) -0.0059(7) -0.0051(7)
C00A 0.0409(8) 0.0358(7) 0.0371(7) -0.0141(6) -0.0093(6) -0.0047(6)
C00B 0.0453(9) 0.0570(10) 0.0536(10) -0.0273(8) -0.0098(7) -0.0018(7)
C00C 0.0466(9) 0.0439(9) 0.0506(9) -0.0091(7) -0.0023(7) -0.0022(7)
C00D 0.0465(9) 0.0464(9) 0.0585(10) -0.0156(8) -0.0112(8) 0.0010(7)
C00E 0.0612(11) 0.0529(10) 0.0521(10) -0.0087(8) 0.0031(8) -0.0141(9)
C00F 0.0518(10) 0.0567(10) 0.0425(9) -0.0164(8) -0.0123(7) 0.0025(8)
C00G 0.0589(11) 0.0430(9) 0.0473(9) -0.0154(7) 0.0070(8) -0.0185(8)
C00H 0.0682(12) 0.0458(9) 0.0386(9) -0.0051(7) 0.0001(8) -0.0034(8)
C00I 0.0487(10) 0.0748(12) 0.0479(10) -0.0287(9) 0.0003(8) -0.0061(9)
C00J 0.0828(14) 0.0397(9) 0.0491(10) -0.0060(8) -0.0175(9) -0.0107(9)
C00K 0.0612(12) 0.0745(13) 0.0734(13) -0.0436(11) -0.0255(10) 0.0036(10)
C00L 0.0645(12) 0.0422(9) 0.0699(12) -0.0109(9) -0.0227(10) 0.0053(8)
C00M 0.0758(14) 0.0997(17) 0.0626(12) -0.0524(12) -0.0230(11) 0.0144(12)
C00N 0.0696(13) 0.1123(19) 0.0508(11) -0.0427(12) 0.0025(10) -0.0011(13)

loop_
_atom_type_symbol
_atom_type_description
_atom_type_scat_dispersion_real
_atom_type_scat_dispersion_imag
_atom_type_scat_source
C C 0.0033 0.0016 'International Tables Vol C Tables 4.2.6.8 and 6.1.1.4'
H H 0.0000 0.0000 'International Tables Vol C Tables 4.2.6.8 and 6.1.1.4'
F F 0.0171 0.0103 'International Tables Vol C Tables 4.2.6.8 and 6.1.1.4'
O O 0.0106 0.0060 'International Tables Vol C Tables 4.2.6.8 and 6.1.1.4'
P P 0.1023 0.0942 'International Tables Vol C Tables 4.2.6.8 and 6.1.1.4'

loop_
_geom_angle_atom_site_label_1
_geom_angle_atom_site_label_2
_geom_angle_atom_site_label_3
_geom_angle
_geom_angle_site_symmetry_1
_geom_angle_site_symmetry_3
_geom_angle_publ_flag
O1 P001 C007 111.85(7) . . ?
O1 P001 C00A 111.81(7) . . ?
C007 P001 C00A 105.70(7) . . ?
O1 P001 C006 113.97(7) . . ?
C007 P001 C006 106.48(7) . . ?
C00A P001 C006 106.49(7) . . ?
C009 C005 C008 119.68(14) . . ?
C009 C005 C006 119.15(14) . . ?
C008 C005 C006 121.17(14) . . ?
C005 C006 P001 112.58(10) . . ?
C00I C007 C00B 119.29(15) . . ?
C00I C007 P001 118.66(13) . . ?
C00B C007 P001 122.02(12) . . ?
C00G C008 C005 118.36(15) . . ?
C00F C009 C005 118.61(16) . . ?
C00C C00A C00D 118.70(15) . . ?
C00C C00A P001 124.67(12) . . ?
C00D C00A P001 116.63(12) . . ?
C00K C00B C007 119.96(18) . . ?
C00A C00C C00E 120.45(16) . . ?
C00L C00D C00A 120.62(17) . . ?
C00J C00E C00C 120.06(18) . . ?
F2 C00F C00H 117.92(16) . . ?
F2 C00F C009 118.45(17) . . ?
C00H C00F C009 123.63(16) . . ?
F1 C00G C00H 117.87(16) . . ?
F1 C00G C008 118.42(17) . . ?
C00H C00G C008 123.71(16) . . ?
C00F C00H C00G 116.00(16) . . ?
C007 C00I C00N 120.07(19) . . ?
C00E C00J C00L 120.03(17) . . ?
C00M C00K C00B 120.2(2) . . ?
C00J C00L C00D 120.14(17) . . ?
C00N C00M C00K 120.27(18) . . ?
C00M C00N C00I 120.2(2) . . ?

loop_
_geom_bond_atom_site_label_1
_geom_bond_atom_site_label_2
_geom_bond_distance
_geom_bond_site_symmetry_2
_geom_bond_publ_flag
P001 O1 1.4843(11) . ?
P001 C007 1.8031(15) . ?
P001 C00A 1.8051(15) . ?
P001 C006 1.8098(15) . ?
F1 C00G 1.355(2) . ?
F2 C00F 1.359(2) . ?
C005 C009 1.390(2) . ?
C005 C008 1.390(2) . ?
C005 C006 1.508(2) . ?
C007 C00I 1.378(2) . ?
C007 C00B 1.388(2) . ?
C008 C00G 1.373(2) . ?
C009 C00F 1.371(2) . ?
C00A C00C 1.382(2) . ?
C00A C00D 1.388(2) . ?
C00B C00K 1.384(3) . ?
C00C C00E 1.387(2) . ?
C00D C00L 1.379(3) . ?
C00E C00J 1.372(3) . ?
C00F C00H 1.370(3) . ?
C00G C00H 1.370(3) . ?
C00I C00N 1.390(3) . ?
C00J C00L 1.373(3) . ?
C00K C00M 1.370(3) . ?
C00M C00N 1.365(3) . ?
